data_4037307
loop_
_publ_author_name
'Yu, Yinghua'
'Chen, Gui'
'Zhu, Lei'
'Liao, Yun'
'Wu, Yufeng'
'Huang, Xueliang'

_publ_section_title
;
 Gold-Catalyzed \b-Regioselective Formal [3 + 2] Cycloaddition of Ynamides
 with Pyrido[1,2-b]indazoles: Reaction Development and Mechanistic
 Insights.
;
_journal_issue 18
_journal_name_full 'The Journal of organic chemistry'
_journal_page_first 8142
_journal_page_last 8154
_journal_paper_doi 10.1021/acs.joc.6b01948
_journal_volume 81
_journal_year 2016
_chemical_formula_sum 'C23 H19 N3 O2'
_chemical_formula_weight 369.41
_space_group_IT_number 14
_space_group_name_Hall '-P 2ybc'
_space_group_name_H-M_alt 'P 1 21/c 1'
_symmetry_cell_setting monoclinic
_symmetry_space_group_name_H-M 'P 1 21/c 1'
_atom_sites_solution_hydrogens geom
_atom_sites_solution_primary direct
_atom_sites_solution_secondary difmap
_audit_creation_method SHELXL-97
_cell_angle_alpha 90.00
_cell_angle_beta 109.34(3)
_cell_angle_gamma 90.00
_cell_formula_units_Z 4
_cell_length_a 9.0639(18)
_cell_length_b 17.086(3)
_cell_length_c 12.365(3)
_cell_measurement_reflns_used 4476
_cell_measurement_temperature 293(2)
_cell_measurement_theta_max 27.4855
_cell_measurement_theta_min 2.1126
_cell_volume 1806.9(7)
_computing_structure_refinement 'SHELXL-97 (Sheldrick, 1997)'
_computing_structure_solution 'SHELXS-97 (Sheldrick, 1990)'
_diffrn_ambient_temperature 293(2)
_diffrn_measured_fraction_theta_full 0.997
_diffrn_measured_fraction_theta_max 0.997
_diffrn_measurement_device_type 'Bruker P4'
_diffrn_measurement_method '\w scans'
_diffrn_radiation_monochromator graphite
_diffrn_radiation_source 'fine-focus sealed tube'
_diffrn_radiation_type MoK\a
_diffrn_radiation_wavelength 0.71073
_diffrn_reflns_av_R_equivalents 0.0320
_diffrn_reflns_av_sigmaI/netI 0.0348
_diffrn_reflns_limit_h_max 11
_diffrn_reflns_limit_h_min -11
_diffrn_reflns_limit_k_max 22
_diffrn_reflns_limit_k_min -21
_diffrn_reflns_limit_l_max 16
_diffrn_reflns_limit_l_min -14
_diffrn_reflns_number 14006
_diffrn_reflns_theta_full 27.48
_diffrn_reflns_theta_max 27.48
_diffrn_reflns_theta_min 2.11
_exptl_absorpt_coefficient_mu 0.089
_exptl_absorpt_correction_type none
_exptl_crystal_colour White
_exptl_crystal_density_diffrn 1.358
_exptl_crystal_density_method 'not measured'
_exptl_crystal_description Prism
_exptl_crystal_F_000 776
_exptl_crystal_size_max 0.4000
_exptl_crystal_size_mid 0.3000
_exptl_crystal_size_min 0.1500
_refine_diff_density_max 0.170
_refine_diff_density_min -0.181
_refine_diff_density_rms 0.039
_refine_ls_extinction_method none
_refine_ls_goodness_of_fit_ref 1.006
_refine_ls_hydrogen_treatment mixed
_refine_ls_matrix_type full
_refine_ls_number_parameters 254
_refine_ls_number_reflns 4134
_refine_ls_number_restraints 0
_refine_ls_restrained_S_all 1.006
_refine_ls_R_factor_all 0.0657
_refine_ls_R_factor_gt 0.0455
_refine_ls_shift/su_max 0.005
_refine_ls_shift/su_mean 0.000
_refine_ls_structure_factor_coef Fsqd
_refine_ls_weighting_details 'calc w=1/[\s^2^(Fo^2^)+(0.0806P)^2^+0.0000P] where P=(Fo^2^+2Fc^2^)/3'
_refine_ls_weighting_scheme calc
_refine_ls_wR_factor_gt 0.1260
_refine_ls_wR_factor_ref 0.1374
_reflns_number_gt 2882
_reflns_number_total 4134
_reflns_threshold_expression >2sigma(I)
_cod_data_source_file jo6b01948_si_003.cif
_cod_data_source_block d
_cod_depositor_comments
;
The following automatic conversions were performed:

data item '_symmetry_cell_setting' value 'Monoclinic' was changed to
'monoclinic' in accordance with the
/home/saulius/struct/COD-crude-data/automatic-downloads/DataCite-retrospective/ACS/depositions/lib/dictionaries/cif_core.dic
dictionary named 'cif_core.dic' version 2.4.2 last updated on
2011-04-26.

Automatic conversion script
Id: cif_fix_values 6909 2019-04-08 15:41:33Z antanas 
;
_cod_original_cell_volume 1806.9(6)
_cod_original_sg_symbol_H-M P21/c
_cod_database_code 4037307

loop_
_symmetry_equiv_pos_as_xyz
'x, y, z'
'-x, y+1/2, -z+1/2'
'-x, -y, -z'
'x, -y-1/2, z-1/2'

loop_
_atom_site_label
_atom_site_type_symbol
_atom_site_fract_x
_atom_site_fract_y
_atom_site_fract_z
_atom_site_U_iso_or_equiv
_atom_site_adp_type
_atom_site_occupancy
_atom_site_symmetry_multiplicity
_atom_site_calc_flag
_atom_site_refinement_flags
O1 O 0.65535(13) 0.24453(7) 0.40768(10) 0.0624(3) Uani 1 1 d .
O2 O 0.56057(14) 0.30538(7) 0.23776(10) 0.0668(4) Uani 1 1 d .
N1 N 0.25957(13) 0.50544(7) 0.24618(10) 0.0435(3) Uani 1 1 d .
H1A H 0.2472 0.5515 0.2165 0.052 Uiso 1 1 d R
N2 N 0.00960(15) 0.59016(7) 0.11475(11) 0.0530(3) Uani 1 1 d .
N3 N 0.48653(14) 0.34065(7) 0.39157(10) 0.0444(3) Uani 1 1 d .
C1 C 0.40265(16) 0.47205(8) 0.30481(11) 0.0415(3) Uani 1 1 d .
C2 C 0.37374(17) 0.39808(8) 0.33720(11) 0.0421(3) Uani 1 1 d .
C3 C 0.20899(16) 0.38640(8) 0.30111(11) 0.0418(3) Uani 1 1 d .
C4 C 0.11302(18) 0.32586(9) 0.31391(13) 0.0501(4) Uani 1 1 d .
H4A H 0.1557 0.2798 0.3514 0.060 Uiso 1 1 calc R
C5 C -0.04682(19) 0.33589(10) 0.26965(14) 0.0552(4) Uani 1 1 d .
H5A H -0.1123 0.2969 0.2804 0.066 Uiso 1 1 calc R
C6 C -0.11223(19) 0.40339(9) 0.20906(14) 0.0541(4) Uani 1 1 d .
H6A H -0.2205 0.4080 0.1802 0.065 Uiso 1 1 calc R
C7 C -0.02121(17) 0.46414(8) 0.19017(12) 0.0447(4) Uani 1 1 d .
C8 C 0.14102(16) 0.45505(8) 0.24261(12) 0.0414(3) Uani 1 1 d .
C9 C -0.08855(18) 0.53097(9) 0.11443(12) 0.0466(4) Uani 1 1 d .
C10 C -0.24391(19) 0.53215(10) 0.04179(14) 0.0577(4) Uani 1 1 d .
H10A H -0.3104 0.4907 0.0420 0.069 Uiso 1 1 calc R
C11 C -0.2979(2) 0.59499(11) -0.03006(14) 0.0642(5) Uani 1 1 d .
H11A H -0.4013 0.5966 -0.0783 0.077 Uiso 1 1 calc R
C12 C -0.1980(2) 0.65526(11) -0.02992(14) 0.0634(5) Uani 1 1 d .
H12A H -0.2320 0.6983 -0.0777 0.076 Uiso 1 1 calc R
C13 C -0.0457(2) 0.65027(10) 0.04311(14) 0.0618(5) Uani 1 1 d .
H13A H 0.0225 0.6909 0.0426 0.074 Uiso 1 1 calc R
C14 C 0.5201(2) 0.31480(10) 0.50913(13) 0.0596(4) Uani 1 1 d .
H14A H 0.4256 0.2989 0.5237 0.072 Uiso 1 1 calc R
H14B H 0.5722 0.3553 0.5632 0.072 Uiso 1 1 calc R
C15 C 0.6267(2) 0.24621(10) 0.51443(15) 0.0623(5) Uani 1 1 d .
H15A H 0.7240 0.2525 0.5774 0.075 Uiso 1 1 calc R
H15B H 0.5774 0.1979 0.5256 0.075 Uiso 1 1 calc R
C16 C 0.56438(17) 0.29866(8) 0.33553(13) 0.0456(4) Uani 1 1 d .
C17 C 0.54801(16) 0.51560(8) 0.32480(12) 0.0426(3) Uani 1 1 d .
C18 C 0.56186(18) 0.57450(9) 0.25136(13) 0.0517(4) Uani 1 1 d .
H18A H 0.4778 0.5856 0.1858 0.062 Uiso 1 1 calc R
C19 C 0.6986(2) 0.61690(10) 0.27423(14) 0.0558(4) Uani 1 1 d .
H19A H 0.7049 0.6559 0.2234 0.067 Uiso 1 1 calc R
C20 C 0.82674(18) 0.60267(9) 0.37125(13) 0.0497(4) Uani 1 1 d .
C21 C 0.81135(18) 0.54543(9) 0.44587(13) 0.0505(4) Uani 1 1 d .
H21A H 0.8945 0.5357 0.5126 0.061 Uiso 1 1 calc R
C22 C 0.67589(17) 0.50245(9) 0.42378(13) 0.0486(4) Uani 1 1 d .
H22A H 0.6695 0.4642 0.4755 0.058 Uiso 1 1 calc R
C23 C 0.9784(2) 0.64612(11) 0.39413(16) 0.0660(5) Uani 1 1 d .
H23A H 1.0341 0.6467 0.4751 0.099 Uiso 1 1 calc R
H23B H 0.9572 0.6989 0.3666 0.099 Uiso 1 1 calc R
H23C H 1.0408 0.6205 0.3553 0.099 Uiso 1 1 calc R

loop_
_atom_site_aniso_label
_atom_site_aniso_U_11
_atom_site_aniso_U_22
_atom_site_aniso_U_33
_atom_site_aniso_U_23
_atom_site_aniso_U_13
_atom_site_aniso_U_12
O1 0.0592(7) 0.0698(8) 0.0581(8) 0.0143(5) 0.0193(6) 0.0273(6)
O2 0.0673(8) 0.0901(9) 0.0484(7) 0.0083(6) 0.0265(6) 0.0266(6)
N1 0.0418(7) 0.0417(6) 0.0460(7) 0.0031(5) 0.0134(5) 0.0053(5)
N2 0.0526(8) 0.0506(7) 0.0523(8) 0.0020(6) 0.0127(6) 0.0110(6)
N3 0.0458(7) 0.0489(7) 0.0388(7) 0.0063(5) 0.0146(5) 0.0111(5)
C1 0.0395(7) 0.0469(8) 0.0382(8) 0.0007(6) 0.0130(6) 0.0064(6)
C2 0.0433(7) 0.0460(8) 0.0376(8) 0.0011(6) 0.0143(6) 0.0077(6)
C3 0.0439(8) 0.0445(8) 0.0369(8) -0.0015(6) 0.0132(6) 0.0043(6)
C4 0.0548(9) 0.0468(8) 0.0476(9) 0.0001(7) 0.0156(7) 0.0000(7)
C5 0.0505(9) 0.0571(9) 0.0562(10) -0.0012(7) 0.0152(8) -0.0093(7)
C6 0.0418(8) 0.0626(10) 0.0545(9) -0.0059(7) 0.0114(7) -0.0023(7)
C7 0.0418(8) 0.0497(8) 0.0403(8) -0.0078(6) 0.0107(6) 0.0035(6)
C8 0.0406(7) 0.0442(8) 0.0393(8) -0.0047(6) 0.0134(6) 0.0035(6)
C9 0.0473(8) 0.0524(9) 0.0387(8) -0.0081(6) 0.0124(6) 0.0109(7)
C10 0.0482(9) 0.0713(10) 0.0487(9) -0.0044(8) 0.0096(7) 0.0109(8)
C11 0.0553(10) 0.0877(13) 0.0429(9) -0.0041(9) 0.0072(8) 0.0270(10)
C12 0.0741(12) 0.0660(11) 0.0460(10) 0.0047(8) 0.0147(8) 0.0292(10)
C13 0.0734(12) 0.0534(10) 0.0568(11) 0.0041(8) 0.0192(9) 0.0145(8)
C14 0.0700(11) 0.0672(10) 0.0429(9) 0.0130(8) 0.0206(8) 0.0173(8)
C15 0.0630(10) 0.0684(11) 0.0552(11) 0.0180(8) 0.0190(8) 0.0122(8)
C16 0.0389(7) 0.0533(8) 0.0441(9) 0.0030(7) 0.0130(6) 0.0068(6)
C17 0.0429(8) 0.0438(8) 0.0425(8) -0.0019(6) 0.0159(6) 0.0052(6)
C18 0.0514(9) 0.0572(9) 0.0438(9) 0.0046(7) 0.0119(7) 0.0005(7)
C19 0.0614(10) 0.0553(9) 0.0522(10) 0.0037(7) 0.0209(8) -0.0066(8)
C20 0.0483(9) 0.0531(9) 0.0521(9) -0.0107(7) 0.0224(7) -0.0029(7)
C21 0.0411(8) 0.0578(9) 0.0495(9) -0.0027(7) 0.0107(7) 0.0057(7)
C22 0.0447(8) 0.0526(9) 0.0476(9) 0.0053(7) 0.0139(7) 0.0048(6)
C23 0.0589(11) 0.0711(11) 0.0699(12) -0.0096(9) 0.0239(9) -0.0145(9)

loop_
_atom_type_symbol
_atom_type_description
_atom_type_scat_dispersion_real
_atom_type_scat_dispersion_imag
_atom_type_scat_source
C C 0.0033 0.0016 'International Tables Vol C Tables 4.2.6.8 and 6.1.1.4'
H H 0.0000 0.0000 'International Tables Vol C Tables 4.2.6.8 and 6.1.1.4'
N N 0.0061 0.0033 'International Tables Vol C Tables 4.2.6.8 and 6.1.1.4'
O O 0.0106 0.0060 'International Tables Vol C Tables 4.2.6.8 and 6.1.1.4'

loop_
_geom_angle_atom_site_label_1
_geom_angle_atom_site_label_2
_geom_angle_atom_site_label_3
_geom_angle
C16 O1 C15 109.69(12)
C8 N1 C1 110.38(11)
C8 N1 H1A 124.9
C1 N1 H1A 124.7
C9 N2 C13 118.15(14)
C16 N3 C2 122.92(12)
C16 N3 C14 112.41(12)
C2 N3 C14 124.40(12)
C2 C1 N1 107.19(13)
C2 C1 C17 131.76(13)
N1 C1 C17 121.03(12)
C1 C2 N3 126.67(14)
C1 C2 C3 108.57(12)
N3 C2 C3 124.68(13)
C4 C3 C8 119.54(13)
C4 C3 C2 134.24(13)
C8 C3 C2 106.21(13)
C5 C4 C3 118.42(14)
C5 C4 H4A 120.8
C3 C4 H4A 120.8
C4 C5 C6 121.27(15)
C4 C5 H5A 119.4
C6 C5 H5A 119.4
C7 C6 C5 122.40(15)
C7 C6 H6A 118.8
C5 C6 H6A 118.8
C6 C7 C8 115.31(13)
C6 C7 C9 122.68(14)
C8 C7 C9 121.89(14)
N1 C8 C7 129.55(13)
N1 C8 C3 107.62(12)
C7 C8 C3 122.82(13)
N2 C9 C10 121.03(14)
N2 C9 C7 116.47(13)
C10 C9 C7 122.44(15)
C11 C10 C9 119.56(17)
C11 C10 H10A 120.2
C9 C10 H10A 120.2
C12 C11 C10 119.47(16)
C12 C11 H11A 120.3
C10 C11 H11A 120.3
C11 C12 C13 118.15(15)
C11 C12 H12A 120.9
C13 C12 H12A 120.9
N2 C13 C12 123.63(17)
N2 C13 H13A 118.2
C12 C13 H13A 118.2
N3 C14 C15 101.46(13)
N3 C14 H14A 111.5
C15 C14 H14A 111.5
N3 C14 H14B 111.5
C15 C14 H14B 111.5
H14A C14 H14B 109.3
O1 C15 C14 106.61(12)
O1 C15 H15A 110.4
C14 C15 H15A 110.4
O1 C15 H15B 110.4
C14 C15 H15B 110.4
H15A C15 H15B 108.6
O2 C16 N3 128.31(14)
O2 C16 O1 122.28(14)
N3 C16 O1 109.40(13)
C18 C17 C22 117.44(14)
C18 C17 C1 122.01(13)
C22 C17 C1 120.42(14)
C19 C18 C17 121.02(14)
C19 C18 H18A 119.5
C17 C18 H18A 119.5
C18 C19 C20 121.50(15)
C18 C19 H19A 119.2
C20 C19 H19A 119.2
C21 C20 C19 117.41(15)
C21 C20 C23 120.75(14)
C19 C20 C23 121.83(15)
C22 C21 C20 121.64(14)
C22 C21 H21A 119.2
C20 C21 H21A 119.2
C21 C22 C17 120.94(15)
C21 C22 H22A 119.5
C17 C22 H22A 119.5
C20 C23 H23A 109.5
C20 C23 H23B 109.5
H23A C23 H23B 109.5
C20 C23 H23C 109.5
H23A C23 H23C 109.5
H23B C23 H23C 109.5

loop_
_geom_bond_atom_site_label_1
_geom_bond_atom_site_label_2
_geom_bond_distance
O1 C16 1.3579(18)
O1 C15 1.427(2)
O2 C16 1.2034(18)
N1 C8 1.3662(18)
N1 C1 1.3820(18)
N1 H1A 0.8600
N2 C9 1.346(2)
N2 C13 1.340(2)
N3 C16 1.3477(18)
N3 C2 1.4159(17)
N3 C14 1.4518(18)
C1 C2 1.377(2)
C1 C17 1.461(2)
C2 C3 1.4238(19)
C3 C4 1.394(2)
C3 C8 1.4084(19)
C4 C5 1.379(2)
C4 H4A 0.9300
C5 C6 1.396(2)
C5 H5A 0.9300
C6 C7 1.393(2)
C6 H6A 0.9300
C7 C8 1.405(2)
C7 C9 1.475(2)
C9 C10 1.397(2)
C10 C11 1.376(2)
C10 H10A 0.9300
C11 C12 1.371(3)
C11 H11A 0.9300
C12 C13 1.380(2)
C12 H12A 0.9300
C13 H13A 0.9300
C14 C15 1.507(2)
C14 H14A 0.9700
C14 H14B 0.9700
C15 H15A 0.9700
C15 H15B 0.9700
C17 C18 1.389(2)
C17 C22 1.397(2)
C18 C19 1.381(2)
C18 H18A 0.9300
C19 C20 1.387(2)
C19 H19A 0.9300
C20 C21 1.383(2)
C20 C23 1.505(2)
C21 C22 1.378(2)
C21 H21A 0.9300
C22 H22A 0.9300
C23 H23A 0.9600
C23 H23B 0.9600
C23 H23C 0.9600

loop_
_geom_torsion_atom_site_label_1
_geom_torsion_atom_site_label_2
_geom_torsion_atom_site_label_3
_geom_torsion_atom_site_label_4
_geom_torsion
C8 N1 C1 C2 1.15(16)
C8 N1 C1 C17 -177.33(12)
N1 C1 C2 N3 174.84(12)
C17 C1 C2 N3 -6.9(3)
N1 C1 C2 C3 -1.92(16)
C17 C1 C2 C3 176.33(14)
C16 N3 C2 C1 -75.55(19)
C14 N3 C2 C1 110.90(18)
C16 N3 C2 C3 100.72(18)
C14 N3 C2 C3 -72.8(2)
C1 C2 C3 C4 -176.77(15)
N3 C2 C3 C4 6.4(3)
C1 C2 C3 C8 1.97(16)
N3 C2 C3 C8 -174.87(12)
C8 C3 C4 C5 -0.8(2)
C2 C3 C4 C5 177.77(15)
C3 C4 C5 C6 2.7(2)
C4 C5 C6 C7 -0.2(3)
C5 C6 C7 C8 -3.9(2)
C5 C6 C7 C9 172.20(14)
C1 N1 C8 C7 -178.46(14)
C1 N1 C8 C3 0.10(15)
C6 C7 C8 N1 -175.80(14)
C9 C7 C8 N1 8.1(2)
C6 C7 C8 C3 5.8(2)
C9 C7 C8 C3 -170.31(13)
C4 C3 C8 N1 177.71(12)
C2 C3 C8 N1 -1.25(15)
C4 C3 C8 C7 -3.6(2)
C2 C3 C8 C7 177.42(12)
C13 N2 C9 C10 -0.2(2)
C13 N2 C9 C7 177.00(13)
C6 C7 C9 N2 172.09(14)
C8 C7 C9 N2 -12.1(2)
C6 C7 C9 C10 -10.8(2)
C8 C7 C9 C10 165.10(13)
N2 C9 C10 C11 -0.4(2)
C7 C9 C10 C11 -177.46(14)
C9 C10 C11 C12 0.5(2)
C10 C11 C12 C13 0.1(3)
C9 N2 C13 C12 0.8(2)
C11 C12 C13 N2 -0.7(3)
C16 N3 C14 C15 -2.82(18)
C2 N3 C14 C15 171.33(14)
C16 O1 C15 C14 -6.75(19)
N3 C14 C15 O1 5.57(18)
C2 N3 C16 O2 5.2(2)
C14 N3 C16 O2 179.44(17)
C2 N3 C16 O1 -175.46(12)
C14 N3 C16 O1 -1.22(18)
C15 O1 C16 O2 -175.54(15)
C15 O1 C16 N3 5.07(18)
C2 C1 C17 C18 154.19(16)
N1 C1 C17 C18 -27.8(2)
C2 C1 C17 C22 -30.0(2)
N1 C1 C17 C22 148.04(14)
C22 C17 C18 C19 1.6(2)
C1 C17 C18 C19 177.55(14)
C17 C18 C19 C20 -0.3(3)
C18 C19 C20 C21 -1.4(2)
C18 C19 C20 C23 177.24(15)
C19 C20 C21 C22 1.7(2)
C23 C20 C21 C22 -176.93(15)
C20 C21 C22 C17 -0.4(2)
C18 C17 C22 C21 -1.3(2)
C1 C17 C22 C21 -177.30(13)
